data_8100470
loop_
_publ_author_name
'Wilhelm, Michaela'
'Strasdeit, Henry'

_publ_section_title
;
Crystal structure of 7-(p-toluenesulfonyl)-7-aza-1,4-dithiacyclononane 
(Ts[9]aneNS2), C~13~H~19~NO~2~S~3~
;
_journal_coden_ASTM ZKNSFT
_journal_issue 4
_journal_name_full 'Zeitschrift f\"ur Kristallographie - New Crystal Structures'
_journal_page_first 551
_journal_page_last 552
_journal_paper_doi 10.1524/ncrs.2003.218.4.551
_journal_volume 218
_journal_year 2003
_chemical_formula_sum 'C13 H19 N O2 S3'
_chemical_formula_weight 317.47
_space_group_IT_number 4
_symmetry_cell_setting monoclinic
_symmetry_space_group_name_Hall 'P 2yb'
_symmetry_space_group_name_H-M 'P 1 21 1'
_cell_angle_alpha 90.00
_cell_angle_beta 107.977(9)
_cell_angle_gamma 90.00
_cell_formula_units_Z 2
_cell_length_a 11.7973(9)
_cell_length_b 5.6054(3)
_cell_length_c 11.9380(9)
_cell_measurement_temperature 193(2)
_cell_volume 750.90(9)
_diffrn_ambient_temperature 193(2)
_exptl_crystal_density_diffrn 1.404
_cod_depositor_comments
;
 Updated bibliographic information.

 Antanas Vaitkus,
 2020-10-02
;
_cod_original_sg_symbol_H-M 'P 21'
_cod_original_formula_sum 'C13 H19 N1 O2 S3'
_cod_database_code 8100470

loop_
_symmetry_equiv_pos_as_xyz
'x, y, z'
'-x, y+1/2, -z'

loop_
_atom_site_label
_atom_site_type_symbol
_atom_site_fract_x
_atom_site_fract_y
_atom_site_fract_z
_atom_site_U_iso_or_equiv
_atom_site_adp_type
_atom_site_occupancy
_atom_site_symmetry_multiplicity
_atom_site_Wyckoff_symbol
_atom_site_calc_flag
_atom_site_refinement_flags
_atom_site_disorder_assembly
_atom_site_disorder_group
S1 S 0.74474(7) 0.1257(2) 0.64078(6) 0.0621(3) Uani 1 2 a d . . .
S2 S 0.46560(5) 0.11302(14) 0.68031(5) 0.04170(18) Uani 1 2 a d . A .
S3 S 0.78645(5) -0.11742(11) 1.02358(5) 0.03172(15) Uani 1 2 a d . A .
O1 O 0.70198(17) -0.2972(3) 1.02903(16) 0.0388(4) Uani 1 2 a d . . .
O2 O 0.89427(16) -0.1854(4) 1.00095(17) 0.0536(6) Uani 1 2 a d . . .
N N 0.71545(19) 0.0639(4) 0.91778(17) 0.0362(5) Uani 1 2 a d . . .
C1 C 0.6641(3) -0.1385(7) 0.6569(2) 0.0521(7) Uani 1 2 a d . . .
H1A H 0.6878 -0.2702 0.6136 0.062 Uiso 1 2 a calc R . .
H1B H 0.6893 -0.1831 0.7413 0.062 Uiso 1 2 a calc R . .
C2 C 0.5297(2) -0.1196(7) 0.6145(2) 0.0493(7) Uani 1 2 a d . . .
H2A H 0.4963 -0.2743 0.6292 0.059 Uiso 1 2 a calc R A .
H2B H 0.5038 -0.0942 0.5283 0.059 Uiso 1 2 a calc R . .
C3 C 0.4950(2) 0.0093(5) 0.8307(2) 0.0375(6) Uani 1 2 a d . . .
H3A H 0.4216 0.0287 0.8534 0.045 Uiso 1 2 a calc R A .
H3B H 0.5137 -0.1632 0.8335 0.045 Uiso 1 2 a calc R . .
C4 C 0.5965(2) 0.1372(6) 0.9207(2) 0.0437(6) Uani 1 2 a d . A .
H4A H 0.5874 0.3112 0.9063 0.052 Uiso 1 2 a calc R . .
H4B H 0.5906 0.1062 1.0004 0.052 Uiso 1 2 a calc R . .
C5A C 0.7877(4) 0.2472(7) 0.8814(3) 0.0650(10) Uani 0.50 2 a d P A 1
H5A1 H 0.7389 0.3941 0.8620 0.078 Uiso 0.50 2 a calc PR A 1
H5A2 H 0.8569 0.2842 0.9509 0.078 Uiso 0.50 2 a calc PR A 1
C5B C 0.7877(4) 0.2472(7) 0.8814(3) 0.0650(10) Uani 0.50 2 a d P A 2
H5B1 H 0.7842 0.3957 0.9251 0.078 Uiso 0.50 2 a calc PR A 2
H5B2 H 0.8717 0.1930 0.9070 0.078 Uiso 0.50 2 a calc PR A 2
C6A C 0.8304(5) 0.2011(11) 0.7893(4) 0.0406(12) Uani 0.50 2 a d P A 1
H6A1 H 0.8885 0.0696 0.8163 0.049 Uiso 0.50 2 a calc PR A 1
H6A2 H 0.8775 0.3435 0.7825 0.049 Uiso 0.50 2 a calc PR A 1
C6B C 0.7558(5) 0.3051(11) 0.7589(5) 0.0508(16) Uani 0.50 2 a d P A 2
H6B1 H 0.8124 0.4321 0.7539 0.061 Uiso 0.50 2 a calc PR A 2
H6B2 H 0.6771 0.3836 0.7409 0.061 Uiso 0.50 2 a calc PR A 2
C7 C 0.82244(19) 0.0495(4) 1.15537(19) 0.0293(5) Uani 1 2 a d . . .
C8 C 0.7523(2) 0.0292(5) 1.2295(2) 0.0338(5) Uani 1 2 a d . A .
H8 H 0.6901 -0.0855 1.2134 0.041 Uiso 1 2 a calc R . .
C9 C 0.7735(2) 0.1758(5) 1.3262(2) 0.0351(6) Uani 1 2 a d . . .
H9 H 0.7258 0.1597 1.3770 0.042 Uiso 1 2 a calc R A .
C10 C 0.8633(2) 0.3477(5) 1.3513(2) 0.0359(6) Uani 1 2 a d . A .
C11 C 0.9341(2) 0.3585(6) 1.2772(2) 0.0450(7) Uani 1 2 a d . . .
H11 H 0.9973 0.4710 1.2939 0.054 Uiso 1 2 a calc R A .
C12 C 0.9158(2) 0.2122(6) 1.1808(2) 0.0413(6) Uani 1 2 a d . A .
H12 H 0.9662 0.2222 1.1324 0.050 Uiso 1 2 a calc R . .
C13 C 0.8826(3) 0.5136(6) 1.4540(2) 0.0502(7) Uani 1 2 a d . . .
H13A H 0.9563 0.6040 1.4648 0.075 Uiso 1 2 a calc R A .
H13B H 0.8889 0.4210 1.5253 0.075 Uiso 1 2 a calc R . .
H13C H 0.8153 0.6242 1.4390 0.075 Uiso 1 2 a calc R . .

loop_
_atom_site_aniso_label
_atom_site_aniso_U_11
_atom_site_aniso_U_22
_atom_site_aniso_U_33
_atom_site_aniso_U_23
_atom_site_aniso_U_13
_atom_site_aniso_U_12
S1 0.0463(4) 0.1113(8) 0.0332(3) 0.0080(4) 0.0189(3) -0.0075(5)
S2 0.0352(3) 0.0563(5) 0.0323(3) 0.0041(3) 0.0084(2) 0.0050(3)
S3 0.0304(3) 0.0366(4) 0.0315(3) -0.0054(2) 0.0144(2) -0.0013(2)
O1 0.0482(10) 0.0316(10) 0.0405(9) -0.0050(7) 0.0192(8) -0.0059(8)
O2 0.0379(9) 0.0776(18) 0.0519(11) -0.0154(11) 0.0237(8) 0.0059(10)
N 0.0439(11) 0.0388(14) 0.0275(9) -0.0040(8) 0.0132(8) -0.0084(9)
C1 0.0586(16) 0.065(2) 0.0365(13) -0.0111(14) 0.0201(12) 0.0099(17)
C2 0.0561(15) 0.0586(19) 0.0346(12) -0.0104(14) 0.0162(11) -0.0062(16)
C3 0.0346(12) 0.0472(17) 0.0346(12) 0.0053(11) 0.0165(10) 0.0111(11)
C4 0.0565(15) 0.0429(17) 0.0313(11) -0.0057(11) 0.0129(11) 0.0160(13)
C5A 0.099(3) 0.053(2) 0.0453(17) -0.0074(14) 0.0259(17) -0.043(2)
C5B 0.099(3) 0.053(2) 0.0453(17) -0.0074(14) 0.0259(17) -0.043(2)
C6A 0.040(3) 0.051(4) 0.032(2) 0.005(2) 0.013(2) -0.002(2)
C6B 0.038(3) 0.051(4) 0.064(4) 0.031(3) 0.016(3) -0.003(3)
C7 0.0262(10) 0.0347(16) 0.0265(10) -0.0006(9) 0.0073(8) -0.0013(9)
C8 0.0312(11) 0.0418(16) 0.0304(11) -0.0020(10) 0.0124(9) -0.0099(10)
C9 0.0328(11) 0.0444(17) 0.0289(11) -0.0014(10) 0.0109(9) -0.0033(10)
C10 0.0317(10) 0.0411(17) 0.0287(11) 0.0003(10) 0.0004(8) -0.0004(11)
C11 0.0355(11) 0.0551(19) 0.0412(13) -0.0023(13) 0.0068(10) -0.0196(14)
C12 0.0278(12) 0.0612(19) 0.0359(12) -0.0039(11) 0.0114(10) -0.0114(11)
C13 0.0483(15) 0.055(2) 0.0386(14) -0.0090(13) 0.0011(12) -0.0066(13)

loop_
_geom_bond_atom_site_label_1
_geom_bond_atom_site_label_2
_geom_bond_distance
_geom_bond_site_symmetry_2
_geom_bond_publ_flag
S1 C6B 1.704(7) . ?
S1 C6A 1.799(5) . ?
S1 C1 1.803(4) . ?
S2 C2 1.804(3) . ?
S2 C3 1.816(2) . ?
S3 O2 1.4311(18) . ?
S3 O1 1.4326(19) . ?
S3 N 1.636(2) . ?
S3 C7 1.766(2) . ?
N C4 1.473(3) . ?
N C5A 1.483(4) . ?
C1 C2 1.512(4) . ?
C3 C4 1.519(4) . ?
C5A C6A 1.369(6) . ?
C7 C12 1.389(3) . ?
C7 C8 1.389(3) . ?
C8 C9 1.376(3) . ?
C9 C10 1.395(4) . ?
C10 C11 1.392(3) . ?
C10 C13 1.499(4) . ?
C11 C12 1.375(4) . ?
